data_7116163
loop_
_publ_author_name
'Xiang-Ying Tang'
'Yong-Sheng Zhang'
'Lv He'
'Yin Wei'
'Min Shi'

_publ_section_title
;
 Intramolecular annulation of aromatic rings with N-sulfonyl
 1,2,3-triazoles: divergent synthesis of
 3-methylene-2,3-dihydrobenzofurans and 3-methylene-2,3-dihydroindoles
;
_journal_name_full Chem.Commun.
_journal_page_first 133
_journal_paper_doi 10.1039/C4cc08343A
_journal_volume 51
_journal_year 2015
_chemical_formula_sum 'C23 H22 N2 O4 S2'
_chemical_formula_weight 454.54
_chemical_name_systematic
; 
 ? 
;
_space_group_crystal_system triclinic
_space_group_IT_number 2
_space_group_name_Hall '-P 1'
_space_group_name_H-M_alt 'P -1'
_symmetry_space_group_name_Hall '-P 1'
_symmetry_space_group_name_H-M 'P -1'
_atom_sites_solution_hydrogens geom
_audit_creation_method SHELXL-2013
_cell_angle_alpha 63.538(6)
_cell_angle_beta 78.349(6)
_cell_angle_gamma 71.093(6)
_cell_formula_units_Z 2
_cell_length_a 10.559(3)
_cell_length_b 10.991(3)
_cell_length_c 11.719(3)
_cell_measurement_reflns_used 2120
_cell_measurement_temperature 293(2)
_cell_measurement_theta_max 48.054
_cell_measurement_theta_min 4.458
_cell_volume 1149.2(5)
_computing_cell_refinement 'Bruker SMART'
_computing_data_collection 'Bruker SMART'
_computing_data_reduction 'Bruker SHELXTL'
_computing_molecular_graphics 'Bruker SHELXTL'
_computing_publication_material 'Bruker SHELXTL'
_computing_structure_refinement 'SHELXL-2013 (Sheldrick, 2013)'
_computing_structure_solution 'Bruker SHELXTL'
_diffrn_ambient_temperature 293(2)
_diffrn_measured_fraction_theta_full 1.007
_diffrn_measured_fraction_theta_max 1.018
_diffrn_measurement_device_type 'CCD area detector'
_diffrn_measurement_method 'phi and omega scans'
_diffrn_radiation_type MoK\a
_diffrn_radiation_wavelength 0.71073
_diffrn_reflns_av_R_equivalents 0.0284
_diffrn_reflns_av_unetI/netI 0.0536
_diffrn_reflns_Laue_measured_fraction_full 1.007
_diffrn_reflns_Laue_measured_fraction_max 1.018
_diffrn_reflns_limit_h_max 12
_diffrn_reflns_limit_h_min -12
_diffrn_reflns_limit_k_max 8
_diffrn_reflns_limit_k_min -13
_diffrn_reflns_limit_l_max 13
_diffrn_reflns_limit_l_min -14
_diffrn_reflns_number 6592
_diffrn_reflns_point_group_measured_fraction_full 1.007
_diffrn_reflns_point_group_measured_fraction_max 1.018
_diffrn_reflns_theta_full 25.242
_diffrn_reflns_theta_max 25.499
_diffrn_reflns_theta_min 1.946
_exptl_absorpt_coefficient_mu 0.263
_exptl_absorpt_correction_T_max 0.7457
_exptl_absorpt_correction_T_min 0.6378
_exptl_absorpt_correction_type multi-scan
_exptl_absorpt_process_details sadabs
_exptl_crystal_colour colorless
_exptl_crystal_density_diffrn 1.314
_exptl_crystal_description prismatic
_exptl_crystal_F_000 476
_exptl_crystal_size_max 0.211
_exptl_crystal_size_mid 0.154
_exptl_crystal_size_min 0.113
_refine_diff_density_max 0.572
_refine_diff_density_min -0.308
_refine_diff_density_rms 0.083
_refine_ls_extinction_method none
_refine_ls_goodness_of_fit_ref 1.173
_refine_ls_hydrogen_treatment constr
_refine_ls_matrix_type full
_refine_ls_number_parameters 283
_refine_ls_number_reflns 4220
_refine_ls_number_restraints 0
_refine_ls_restrained_S_all 1.173
_refine_ls_R_factor_all 0.1052
_refine_ls_R_factor_gt 0.0844
_refine_ls_shift/su_max 0.000
_refine_ls_shift/su_mean 0.000
_refine_ls_structure_factor_coef Fsqd
_refine_ls_weighting_details 'w=1/[\s^2^(Fo^2^)+(0.1146P)^2^+2.3749P] where P=(Fo^2^+2Fc^2^)/3'
_refine_ls_weighting_scheme calc
_refine_ls_wR_factor_gt 0.2928
_refine_ls_wR_factor_ref 0.3070
_reflns_Friedel_coverage 0.000
_reflns_number_gt 3044
_reflns_number_total 4220
_reflns_threshold_expression 'I > 2\s(I)'
_cod_data_source_file c4cc08343a2.cif
_cod_data_source_block cd214377
_cod_original_cell_volume 1149.3(5)
_cod_database_code 7116163
_shelx_space_group_comment
; 
The symmetry employed for this shelxl refinement is uniquely defined 
by the following loop, which should always be used as a source of 
symmetry information in preference to the above space-group names. 
They are only intended as comments. 
;
_shelxl_version_number 2013-4

loop_
_space_group_symop_operation_xyz
'x, y, z'
'-x, -y, -z'

loop_
_atom_site_label
_atom_site_type_symbol
_atom_site_fract_x
_atom_site_fract_y
_atom_site_fract_z
_atom_site_U_iso_or_equiv
_atom_site_adp_type
_atom_site_occupancy
_atom_site_site_symmetry_order
_atom_site_calc_flag
_atom_site_refinement_flags_posn
_atom_site_refinement_flags_adp
S1 S 0.58873(17) 0.81610(17) 0.89248(15) 0.0674(5) Uani 1 1 d . .
S2 S 0.93589(15) 1.28585(16) 0.3366(2) 0.0794(6) Uani 1 1 d . .
N1 N 0.5657(5) 0.9773(5) 0.7728(5) 0.0601(12) Uani 1 1 d . .
N2 N 0.7901(5) 1.2774(5) 0.4169(6) 0.0722(15) Uani 1 1 d . .
O1 O 0.7227(5) 0.7769(5) 0.9256(5) 0.0912(15) Uani 1 1 d . .
O2 O 0.4801(6) 0.8263(5) 0.9840(4) 0.0889(15) Uani 1 1 d . .
O3 O 1.0432(4) 1.1692(5) 0.4042(6) 0.0901(16) Uani 1 1 d . .
O4 O 0.9486(5) 1.4237(5) 0.2984(6) 0.1047(19) Uani 1 1 d . .
C1 C 0.6732(6) 1.0192(6) 0.6948(6) 0.0625(14) Uani 1 1 d . .
H1 H 0.7579 0.9586 0.7173 0.075 Uiso 1 1 calc R U
C2 C 0.6680(6) 1.1379(6) 0.5906(6) 0.0638(15) Uani 1 1 d . .
H2 H 0.5860 1.2032 0.5652 0.077 Uiso 1 1 calc R U
C3 C 0.7881(6) 1.1640(6) 0.5187(7) 0.0669(16) Uani 1 1 d . .
H3 H 0.8688 1.0968 0.5457 0.080 Uiso 1 1 calc R U
C4 C 0.4316(6) 1.0586(6) 0.7358(5) 0.0558(13) Uani 1 1 d . .
C5 C 0.3804(7) 1.0487(7) 0.6434(6) 0.0708(16) Uani 1 1 d . .
H5 H 0.4300 0.9856 0.6077 0.085 Uiso 1 1 calc R U
C6 C 0.2572(9) 1.1310(10) 0.6036(8) 0.096(3) Uani 1 1 d . .
H6 H 0.2214 1.1220 0.5424 0.115 Uiso 1 1 calc R U
C7 C 0.1859(9) 1.2261(11) 0.6520(11) 0.113(3) Uani 1 1 d . .
H7 H 0.1029 1.2850 0.6219 0.136 Uiso 1 1 calc R U
C8 C 0.2375(10) 1.2352(9) 0.7469(11) 0.111(3) Uani 1 1 d . .
H8 H 0.1881 1.2990 0.7818 0.133 Uiso 1 1 calc R U
C9 C 0.3608(7) 1.1506(7) 0.7895(7) 0.0793(19) Uani 1 1 d . .
H9 H 0.3956 1.1557 0.8536 0.095 Uiso 1 1 calc R U
C10 C 0.5738(6) 0.7089(6) 0.8254(5) 0.0596(14) Uani 1 1 d . .
C11 C 0.6722(9) 0.6774(8) 0.7409(8) 0.091(2) Uani 1 1 d . .
H11 H 0.7466 0.7131 0.7182 0.109 Uiso 1 1 calc R U
C12 C 0.6595(10) 0.5912(8) 0.6891(8) 0.100(3) Uani 1 1 d . .
H12 H 0.7261 0.5707 0.6300 0.120 Uiso 1 1 calc R U
C13 C 0.5538(9) 0.5357(7) 0.7213(7) 0.083(2) Uani 1 1 d . .
C14 C 0.4569(7) 0.5689(8) 0.8074(9) 0.087(2) Uani 1 1 d . .
H14 H 0.3833 0.5318 0.8317 0.105 Uiso 1 1 calc R U
C15 C 0.4662(6) 0.6552(7) 0.8584(7) 0.0755(18) Uani 1 1 d . .
H15 H 0.3985 0.6775 0.9159 0.091 Uiso 1 1 calc R U
C16 C 0.5420(12) 0.4415(10) 0.6668(10) 0.131(4) Uani 1 1 d . .
H16A H 0.6137 0.4364 0.6026 0.197 Uiso 1 1 calc R U
H16B H 0.4574 0.4782 0.6291 0.197 Uiso 1 1 calc R U
H16C H 0.5471 0.3489 0.7334 0.197 Uiso 1 1 calc R U
C17 C 0.9136(6) 1.2667(7) 0.2032(7) 0.078(2) Uani 1 1 d . .
C18 C 0.8984(8) 1.3795(9) 0.0850(10) 0.102(3) Uani 1 1 d . .
H18 H 0.8986 1.4682 0.0753 0.123 Uiso 1 1 calc R U
C19 C 0.8829(9) 1.3582(11) -0.0194(10) 0.117(3) Uani 1 1 d . .
H19 H 0.8784 1.4321 -0.1001 0.141 Uiso 1 1 calc R U
C20 C 0.8744(8) 1.2335(11) -0.0062(9) 0.098(2) Uani 1 1 d . .
C21 C 0.8863(8) 1.1233(9) 0.1111(10) 0.099(2) Uani 1 1 d . .
H21 H 0.8800 1.0370 0.1200 0.118 Uiso 1 1 calc R U
C22 C 0.9073(8) 1.1364(8) 0.2151(9) 0.093(2) Uani 1 1 d . .
H22 H 0.9173 1.0593 0.2938 0.112 Uiso 1 1 calc R U
C23 C 0.8496(11) 1.2132(14) -0.1186(11) 0.143(4) Uani 1 1 d . .
H23A H 0.8686 1.1143 -0.0972 0.214 Uiso 1 1 calc R U
H23B H 0.9069 1.2543 -0.1912 0.214 Uiso 1 1 calc R U
H23C H 0.7575 1.2582 -0.1385 0.214 Uiso 1 1 calc R U

loop_
_atom_site_aniso_label
_atom_site_aniso_U_11
_atom_site_aniso_U_22
_atom_site_aniso_U_33
_atom_site_aniso_U_23
_atom_site_aniso_U_13
_atom_site_aniso_U_12
S1 0.0770(11) 0.0659(10) 0.0535(8) -0.0161(7) -0.0084(7) -0.0214(8)
S2 0.0468(8) 0.0525(9) 0.1148(15) -0.0097(9) -0.0043(8) -0.0194(7)
N1 0.060(3) 0.059(3) 0.062(3) -0.024(2) -0.002(2) -0.020(2)
N2 0.049(3) 0.053(3) 0.094(4) -0.014(3) -0.005(3) -0.012(2)
O1 0.088(3) 0.091(3) 0.085(3) -0.014(3) -0.037(3) -0.025(3)
O2 0.113(4) 0.091(3) 0.055(3) -0.025(2) 0.011(3) -0.036(3)
O3 0.045(2) 0.073(3) 0.127(4) -0.017(3) -0.013(2) -0.015(2)
O4 0.084(3) 0.064(3) 0.145(5) -0.017(3) 0.006(3) -0.039(3)
C1 0.057(3) 0.057(3) 0.079(4) -0.031(3) -0.004(3) -0.018(3)
C2 0.059(3) 0.053(3) 0.079(4) -0.024(3) -0.007(3) -0.018(3)
C3 0.051(3) 0.053(3) 0.091(4) -0.023(3) -0.009(3) -0.014(3)
C4 0.057(3) 0.051(3) 0.054(3) -0.017(2) 0.007(2) -0.020(2)
C5 0.074(4) 0.081(4) 0.063(4) -0.030(3) 0.002(3) -0.030(3)
C6 0.080(5) 0.120(7) 0.076(5) -0.012(5) -0.013(4) -0.049(5)
C7 0.068(5) 0.096(6) 0.111(7) 0.009(6) -0.005(5) -0.017(5)
C8 0.091(6) 0.079(5) 0.132(8) -0.041(6) 0.024(6) -0.005(5)
C9 0.079(5) 0.079(4) 0.091(5) -0.048(4) 0.002(4) -0.021(4)
C10 0.059(3) 0.049(3) 0.056(3) -0.010(2) -0.004(3) -0.013(3)
C11 0.105(6) 0.071(4) 0.095(5) -0.035(4) 0.030(5) -0.043(4)
C12 0.135(8) 0.080(5) 0.076(5) -0.035(4) 0.027(5) -0.033(5)
C13 0.111(6) 0.062(4) 0.069(4) -0.015(3) -0.028(4) -0.017(4)
C14 0.066(4) 0.075(4) 0.125(6) -0.038(5) -0.027(4) -0.015(3)
C15 0.054(3) 0.071(4) 0.089(5) -0.026(4) -0.006(3) -0.011(3)
C16 0.191(11) 0.098(6) 0.118(7) -0.051(6) -0.055(8) -0.018(7)
C17 0.043(3) 0.056(3) 0.104(5) -0.008(3) -0.002(3) -0.013(3)
C18 0.073(5) 0.077(5) 0.117(7) -0.006(5) 0.023(5) -0.036(4)
C19 0.092(6) 0.113(8) 0.096(7) -0.009(6) 0.039(5) -0.038(5)
C20 0.057(4) 0.110(7) 0.106(7) -0.039(6) 0.010(4) -0.012(4)
C21 0.078(5) 0.076(5) 0.127(7) -0.038(5) -0.010(5) -0.005(4)
C22 0.078(5) 0.062(4) 0.108(6) -0.005(4) -0.020(4) -0.013(4)
C23 0.112(8) 0.169(11) 0.128(9) -0.069(8) 0.018(7) -0.015(7)

loop_
_atom_type_symbol
_atom_type_description
_atom_type_scat_dispersion_real
_atom_type_scat_dispersion_imag
_atom_type_scat_source
C C 0.0033 0.0016 'International Tables Vol C Tables 4.2.6.8 and 6.1.1.4'
H H 0.0000 0.0000 'International Tables Vol C Tables 4.2.6.8 and 6.1.1.4'
N N 0.0061 0.0033 'International Tables Vol C Tables 4.2.6.8 and 6.1.1.4'
O O 0.0106 0.0060 'International Tables Vol C Tables 4.2.6.8 and 6.1.1.4'
S S 0.1246 0.1234 'International Tables Vol C Tables 4.2.6.8 and 6.1.1.4'

loop_
_geom_angle_atom_site_label_1
_geom_angle_atom_site_label_2
_geom_angle_atom_site_label_3
_geom_angle
O2 S1 O1 120.3(3)
O2 S1 N1 105.8(3)
O1 S1 N1 105.9(3)
O2 S1 C10 109.3(3)
O1 S1 C10 109.6(3)
N1 S1 C10 104.8(3)
O4 S2 O3 117.2(3)
O4 S2 N2 107.7(3)
O3 S2 N2 111.7(3)
O4 S2 C17 109.2(4)
O3 S2 C17 108.4(3)
N2 S2 C17 101.4(3)
C1 N1 C4 119.5(5)
C1 N1 S1 120.0(4)
C4 N1 S1 119.1(4)
C3 N2 S2 116.6(4)
C2 C1 N1 126.2(6)
C2 C1 H1 116.9
N1 C1 H1 116.9
C1 C2 C3 119.3(6)
C1 C2 H2 120.3
C3 C2 H2 120.3
N2 C3 C2 122.5(6)
N2 C3 H3 118.8
C2 C3 H3 118.8
C5 C4 C9 121.1(6)
C5 C4 N1 119.9(5)
C9 C4 N1 118.9(6)
C6 C5 C4 119.8(7)
C6 C5 H5 120.1
C4 C5 H5 120.1
C7 C6 C5 120.7(8)
C7 C6 H6 119.7
C5 C6 H6 119.7
C6 C7 C8 119.4(8)
C6 C7 H7 120.3
C8 C7 H7 120.3
C9 C8 C7 120.3(8)
C9 C8 H8 119.8
C7 C8 H8 119.8
C4 C9 C8 118.6(8)
C4 C9 H9 120.7
C8 C9 H9 120.7
C11 C10 C15 120.0(6)
C11 C10 S1 119.2(5)
C15 C10 S1 120.7(5)
C10 C11 C12 118.6(7)
C10 C11 H11 120.7
C12 C11 H11 120.7
C13 C12 C11 122.3(8)
C13 C12 H12 118.8
C11 C12 H12 118.8
C12 C13 C14 117.5(7)
C12 C13 C16 122.0(9)
C14 C13 C16 120.5(9)
C15 C14 C13 121.3(7)
C15 C14 H14 119.4
C13 C14 H14 119.4
C10 C15 C14 120.2(7)
C10 C15 H15 119.9
C14 C15 H15 119.9
C13 C16 H16A 109.5
C13 C16 H16B 109.5
H16A C16 H16B 109.5
C13 C16 H16C 109.5
H16A C16 H16C 109.5
H16B C16 H16C 109.5
C18 C17 C22 119.0(9)
C18 C17 S2 121.1(7)
C22 C17 S2 119.9(6)
C17 C18 C19 118.8(9)
C17 C18 H18 120.6
C19 C18 H18 120.6
C20 C19 C18 121.5(9)
C20 C19 H19 119.2
C18 C19 H19 119.2
C19 C20 C21 119.4(10)
C19 C20 C23 121.3(10)
C21 C20 C23 119.3(10)
C22 C21 C20 121.6(9)
C22 C21 H21 119.2
C20 C21 H21 119.2
C21 C22 C17 119.6(8)
C21 C22 H22 120.2
C17 C22 H22 120.2
C20 C23 H23A 109.5
C20 C23 H23B 109.5
H23A C23 H23B 109.5
C20 C23 H23C 109.5
H23A C23 H23C 109.5
H23B C23 H23C 109.5

loop_
_geom_bond_atom_site_label_1
_geom_bond_atom_site_label_2
_geom_bond_distance
S1 O2 1.416(5)
S1 O1 1.419(5)
S1 N1 1.676(5)
S1 C10 1.740(6)
S2 O4 1.420(5)
S2 O3 1.439(5)
S2 N2 1.641(5)
S2 C17 1.738(9)
N1 C1 1.371(7)
N1 C4 1.440(7)
N2 C3 1.288(8)
C1 C2 1.326(8)
C1 H1 0.9300
C2 C3 1.411(8)
C2 H2 0.9300
C3 H3 0.9300
C4 C5 1.363(8)
C4 C9 1.365(8)
C5 C6 1.354(11)
C5 H5 0.9300
C6 C7 1.352(13)
C6 H6 0.9300
C7 C8 1.387(14)
C7 H7 0.9300
C8 C9 1.368(12)
C8 H8 0.9300
C9 H9 0.9300
C10 C11 1.355(9)
C10 C15 1.358(9)
C11 C12 1.383(11)
C11 H11 0.9300
C12 C13 1.351(12)
C12 H12 0.9300
C13 C14 1.367(11)
C13 C16 1.484(11)
C14 C15 1.361(10)
C14 H14 0.9300
C15 H15 0.9300
C16 H16A 0.9600
C16 H16B 0.9600
C16 H16C 0.9600
C17 C18 1.383(11)
C17 C22 1.397(10)
C18 C19 1.393(14)
C18 H18 0.9300
C19 C20 1.340(13)
C19 H19 0.9300
C20 C21 1.364(12)
C20 C23 1.514(14)
C21 C22 1.357(12)
C21 H21 0.9300
C22 H22 0.9300
C23 H23A 0.9600
C23 H23B 0.9600
C23 H23C 0.9600

loop_
_geom_hbond_atom_site_label_D
_geom_hbond_atom_site_label_H
_geom_hbond_atom_site_label_A
_geom_hbond_distance_DH
_geom_hbond_distance_HA
_geom_hbond_distance_DA
_geom_hbond_angle_DHA
_geom_hbond_site_symmetry_A
C1 H1 O3 0.93 2.66 3.365(8) 133.2 2_776
C3 H3 O3 0.93 2.59 3.298(8) 133.7 2_776
C9 H9 O2 0.93 2.63 3.553(9) 173.1 2_677

loop_
_geom_torsion_atom_site_label_1
_geom_torsion_atom_site_label_2
_geom_torsion_atom_site_label_3
_geom_torsion_atom_site_label_4
_geom_torsion
O2 S1 N1 C1 154.8(5)
O1 S1 N1 C1 26.1(5)
C10 S1 N1 C1 -89.7(5)
O2 S1 N1 C4 -38.3(5)
O1 S1 N1 C4 -167.0(4)
C10 S1 N1 C4 77.2(5)
O4 S2 N2 C3 -137.8(6)
O3 S2 N2 C3 -7.6(6)
C17 S2 N2 C3 107.7(6)
C4 N1 C1 C2 6.8(9)
S1 N1 C1 C2 173.6(5)
N1 C1 C2 C3 -178.4(6)
S2 N2 C3 C2 -174.5(5)
C1 C2 C3 N2 -179.6(6)
C1 N1 C4 C5 76.2(7)
S1 N1 C4 C5 -90.8(6)
C1 N1 C4 C9 -100.1(7)
S1 N1 C4 C9 92.9(6)
C9 C4 C5 C6 -0.1(10)
N1 C4 C5 C6 -176.3(6)
C4 C5 C6 C7 2.0(11)
C5 C6 C7 C8 -2.6(13)
C6 C7 C8 C9 1.3(14)
C5 C4 C9 C8 -1.1(10)
N1 C4 C9 C8 175.1(7)
C7 C8 C9 C4 0.5(13)
O2 S1 C10 C11 -175.9(5)
O1 S1 C10 C11 -42.1(6)
N1 S1 C10 C11 71.1(6)
O2 S1 C10 C15 3.1(6)
O1 S1 C10 C15 136.9(5)
N1 S1 C10 C15 -109.8(5)
C15 C10 C11 C12 0.5(11)
S1 C10 C11 C12 179.5(6)
C10 C11 C12 C13 -1.0(13)
C11 C12 C13 C14 0.6(12)
C11 C12 C13 C16 -179.0(8)
C12 C13 C14 C15 0.3(11)
C16 C13 C14 C15 -180.0(7)
C11 C10 C15 C14 0.5(10)
S1 C10 C15 C14 -178.6(5)
C13 C14 C15 C10 -0.9(11)
O4 S2 C17 C18 -5.8(7)
O3 S2 C17 C18 -134.6(6)
N2 S2 C17 C18 107.7(6)
O4 S2 C17 C22 175.9(5)
O3 S2 C17 C22 47.0(6)
N2 S2 C17 C22 -70.7(6)
C22 C17 C18 C19 -2.6(11)
S2 C17 C18 C19 179.0(6)
C17 C18 C19 C20 4.0(13)
C18 C19 C20 C21 -2.6(13)
C18 C19 C20 C23 176.5(8)
C19 C20 C21 C22 -0.2(13)
C23 C20 C21 C22 -179.3(8)
C20 C21 C22 C17 1.6(12)
C18 C17 C22 C21 -0.1(11)
S2 C17 C22 C21 178.3(6)
